data_7033167
loop_
_publ_author_name
'Ewing, S. J.'
'Vaqueiro, P.'

_publ_section_title
;
 Structural complexity in indium selenides prepared using bicyclic amines
 as structure-directing agents.
;
_journal_issue 4
_journal_name_full 'Dalton transactions (Cambridge, England : 2003)'
_journal_page_first 1592
_journal_page_last 1600
_journal_paper_doi 10.1039/c4dt02819h
_journal_volume 44
_journal_year 2015
_chemical_formula_moiety 'C27 H51 In5 N6 Se9.26'
_chemical_formula_sum 'C27 H51 In5 N6 Se9.26'
_chemical_formula_weight 1764.67
_space_group_IT_number 2
_symmetry_cell_setting triclinic
_symmetry_space_group_name_Hall '-P 1'
_symmetry_space_group_name_H-M 'P -1'
_atom_sites_solution_hydrogens difmap
_atom_sites_solution_primary other
_cell_angle_alpha 105.196(3)
_cell_angle_beta 100.004(3)
_cell_angle_gamma 109.565(3)
_cell_formula_units_Z 2
_cell_length_a 10.9401(8)
_cell_length_b 12.9893(9)
_cell_length_c 18.1462(12)
_cell_measurement_reflns_used 0
_cell_measurement_temperature 100
_cell_measurement_theta_max 0
_cell_measurement_theta_min 0
_cell_volume 2245.8(3)
_computing_cell_refinement 'Apex2 (Bruker AXS, 2006)'
_computing_data_collection 'Apex2 (Bruker AXS, 2006)'
_computing_data_reduction 'USER DEFINED DATA REDUCTION'
_computing_molecular_graphics 'CAMERON (Watkin et al., 1996)'
_computing_publication_material 'CRYSTALS (Betteridge et al., 2003)'
_computing_structure_refinement 'CRYSTALS (Betteridge et al., 2003)'
_computing_structure_solution 'Superflip (Palatinus & Chapuis, 2007)'
_diffrn_ambient_temperature 100
_diffrn_measured_fraction_theta_full 0.983
_diffrn_measured_fraction_theta_max 0.971
_diffrn_measurement_device Area
_diffrn_measurement_device_type 'Bruker Kappa Apex2'
_diffrn_measurement_method \w/2\q
_diffrn_radiation_monochromator graphite
_diffrn_radiation_type 'Mo K\a'
_diffrn_radiation_wavelength 0.71073
_diffrn_reflns_av_R_equivalents 0.077
_diffrn_reflns_limit_h_max 14
_diffrn_reflns_limit_h_min -11
_diffrn_reflns_limit_k_max 17
_diffrn_reflns_limit_k_min -15
_diffrn_reflns_limit_l_max 23
_diffrn_reflns_limit_l_min -23
_diffrn_reflns_number 35949
_diffrn_reflns_theta_full 25.076
_diffrn_reflns_theta_max 27.863
_diffrn_reflns_theta_min 1.214
_diffrn_standards_number 0
_exptl_absorpt_coefficient_mu 10.057
_exptl_absorpt_correction_T_max 0.67
_exptl_absorpt_correction_T_min 0.01
_exptl_absorpt_correction_type multi-scan
_exptl_absorpt_process_details 'SADABS (Siemens, 1996)'
_exptl_crystal_colour yellow
_exptl_crystal_density_diffrn 2.609
_exptl_crystal_density_method 'not measured'
_exptl_crystal_description needle
_exptl_crystal_F_000 1629.384
_exptl_crystal_size_max 0.080
_exptl_crystal_size_mid 0.050
_exptl_crystal_size_min 0.040
_refine_diff_density_max 3.16
_refine_diff_density_min -2.86
_refine_ls_extinction_method None
_refine_ls_goodness_of_fit_ref 1.1316
_refine_ls_hydrogen_treatment noref
_refine_ls_matrix_type full
_refine_ls_number_parameters 261
_refine_ls_number_reflns 5534
_refine_ls_number_restraints 8
_refine_ls_R_factor_all 0.1144
_refine_ls_R_factor_gt 0.0610
_refine_ls_shift/su_max 0.0023341
_refine_ls_shift/su_mean 0.0001151
_refine_ls_structure_factor_coef F
_refine_ls_weighting_details
;
 Method, part 1, Chebychev polynomial, (Watkin, 1994, Prince, 1982) 
 [weight] = 1.0/[A~0~*T~0~(x)+A~1~*T~1~(x) ... +A~n-1~]*T~n-1~(x)] 
 where A~i~ are the Chebychev coefficients listed below and x= Fcalc/Fmax 
 Method = Robust Weighting (Prince, 1982) 
 W = [weight] * [1-(deltaF/6*sigmaF)^2^]^2^ 
 A~i~ are: 
 0.510 0.789E-01 0.208 
;
_refine_ls_weighting_scheme calc
_refine_ls_wR_factor_all 0.1151
_refine_ls_wR_factor_gt 0.0628
_refine_ls_wR_factor_ref 0.0572
_reflns_limit_h_max 14
_reflns_limit_h_min -14
_reflns_limit_k_max 16
_reflns_limit_k_min -17
_reflns_limit_l_max 23
_reflns_limit_l_min 0
_reflns_number_gt 6393
_reflns_number_total 10404
_reflns_threshold_expression I>2.0\s(I)
_oxford_diffrn_Wilson_B_factor 0.00
_oxford_diffrn_Wilson_scale 0.00
_oxford_refine_ls_r_factor_ref 0.0522
_oxford_refine_ls_scale 0.06982(11)
_oxford_reflns_number_all 10372
_oxford_reflns_threshold_expression_ref I>3.0\s(I)
_cod_data_source_file c4dt02819h2.cif
_cod_data_source_block 1
_cod_depositor_comments
;
The following automatic conversions were performed:

'_atom_sites_solution_primary' value 'Other' changed to 'other'
according to
/usr/data/users/saulius/crontab/automatic-downloads/rss-feeds/RSC/lib/dictionaries/cif_core.dic
dictionary named 'cif_core.dic' version 2.4.2 from 2011-04-26.

Automatic conversion script
Id: cif_fix_values 2935 2014-11-11 08:27:57Z andrius 

 Adding full bibliography for 7033166--7033170.cif.
;
_cod_original_sg_symbol_H-M 'P -1 '
_cod_database_code 7033167

loop_
_symmetry_equiv_pos_as_xyz
x,y,z
-x,-y,-z

loop_
_atom_site_label
_atom_site_type_symbol
_atom_site_fract_x
_atom_site_fract_y
_atom_site_fract_z
_atom_site_U_iso_or_equiv
_atom_site_occupancy
_atom_site_adp_type
_atom_site_refinement_flags_posn
_atom_site_refinement_flags_occupancy
N1 N 0.434(2) 0.6406(18) 0.6655(12) 0.072(5) 1.0000 Uiso . .
C2 C 0.481(3) 0.554(3) 0.6342(18) 0.095(9) 1.0000 Uiso D .
C3 C 0.565(3) 0.591(3) 0.5853(18) 0.133(13) 1.0000 Uiso D .
C4 C 0.684(3) 0.695(2) 0.6322(15) 0.078(7) 1.0000 Uiso D .
N5 N 0.632(2) 0.789(2) 0.6776(14) 0.089(7) 1.0000 Uiso D .
C6 C 0.728(5) 0.915(3) 0.703(3) 0.19(2) 1.0000 Uiso D .
C7 C 0.785(5) 0.958(5) 0.791(3) 0.178(19) 1.0000 Uiso D .
C8 C 0.686(4) 0.999(3) 0.815(2) 0.115(11) 1.0000 Uiso D .
C9 C 0.547(4) 0.927(5) 0.809(3) 0.22(3) 1.0000 Uiso D .
C10 C 0.454(5) 0.834(4) 0.731(3) 0.177(19) 1.0000 Uiso D .
C11 C 0.513(2) 0.755(2) 0.6894(13) 0.061(5) 1.0000 Uiso D .
N12 N 0.659(2) 0.6336(18) 0.8852(12) 0.072(5) 1.0000 Uiso . .
C13 C 0.516(2) 0.5399(19) 0.8701(13) 0.062(6) 1.0000 Uiso . .
C14 C 0.450(2) 0.571(2) 0.9265(14) 0.065(6) 1.0000 Uiso . .
C15 C 0.4649(17) 0.6899(15) 0.9449(10) 0.039(4) 1.0000 Uiso . .
N16 N 0.6014(14) 0.7723(12) 0.9615(8) 0.038(3) 1.0000 Uiso . .
C17 C 0.6368(17) 0.8976(14) 1.0082(10) 0.038(4) 1.0000 Uiso . .
C18 C 0.725(2) 0.9310(19) 1.0942(13) 0.060(5) 1.0000 Uiso . .
C19 C 0.8707(18) 0.9547(15) 1.0991(11) 0.043(4) 1.0000 Uiso . .
C20 C 0.9045(17) 0.8642(15) 1.0499(10) 0.039(4) 1.0000 Uiso . .
C21 C 0.8359(19) 0.8261(17) 0.9615(11) 0.049(4) 1.0000 Uiso . .
C22 C 0.6911(16) 0.7398(14) 0.9363(10) 0.036(4) 1.0000 Uiso . .
N23 N 1.1329(12) 1.0057(11) 0.5928(7) 0.030(3) 1.0000 Uiso . .
C24 C 1.0535(16) 1.0511(14) 0.6405(9) 0.033(3) 1.0000 Uiso . .
C25 C 1.1465(16) 1.1324(14) 0.7207(10) 0.037(4) 1.0000 Uiso . .
C26 C 1.2730(16) 1.2230(13) 0.7141(9) 0.032(3) 1.0000 Uiso . .
N27 N 1.3331(12) 1.1675(10) 0.6589(7) 0.027(3) 1.0000 Uiso . .
C28 C 1.4737(16) 1.2389(14) 0.6635(10) 0.036(4) 1.0000 Uiso . .
C29 C 1.4890(17) 1.2716(15) 0.5898(10) 0.038(4) 1.0000 Uiso . .
C30 C 1.4912(15) 1.1803(13) 0.5217(9) 0.031(3) 1.0000 Uiso . .
C31 C 1.3608(15) 1.0670(13) 0.4879(9) 0.029(3) 1.0000 Uiso . .
C32 C 1.3258(16) 1.0074(14) 0.5478(9) 0.035(3) 1.0000 Uiso . .
C33 C 1.2643(15) 1.0638(13) 0.6030(9) 0.030(3) 1.0000 Uiso . .
In1 In 1.13217(9) 0.63097(7) 1.00501(5) 0.0162 1.0000 Uani . .
In2 In 1.15993(9) 0.63226(7) 0.19840(5) 0.0154 1.0000 Uani . .
In3 In 1.06618(10) 0.65656(8) 0.78870(5) 0.0224 1.0000 Uani . .
In4 In 1.01192(9) 0.64092(7) 0.36910(5) 0.0171 1.0000 Uani . .
In5 In 1.00449(9) 0.64308(8) 0.56650(6) 0.0221 1.0000 Uani . .
Se6 Se 1.33782(13) 0.69711(12) 1.12534(8) 0.0219 1.0000 Uani . .
Se7 Se 1.05649(13) 0.41122(10) 0.91794(7) 0.0170 1.0000 Uani . .
Se8 Se 1.16651(13) 0.78853(10) 0.32081(7) 0.0186 1.0000 Uani . .
Se9 Se 0.81418(14) 0.53455(11) 0.76048(9) 0.0248 1.0000 Uani . .
Se10 Se 1.17276(15) 0.78160(11) 0.93740(8) 0.0250 1.0000 Uani . .
Se11 Se 1.18563(13) 0.52203(12) 0.74375(8) 0.0242 1.0000 Uani . .
Se12 Se 0.90760(14) 0.73234(11) 0.47258(8) 0.0193 1.0000 Uani . .
Se13 Se 1.0877(2) 0.79084(13) 0.70467(10) 0.0558 1.0000 Uani . .
Se14 Se 0.8218(5) 0.4424(4) 0.5708(3) 0.0206(3) 0.256(2) Uiso . P
Se15 Se 1.2417(5) 0.6706(4) 0.5653(3) 0.0206(3) 0.256(2) Uiso . P
Se16 Se 0.84597(17) 0.42482(15) 0.52781(11) 0.0206(3) 0.744(2) Uiso . P
H61 H 0.8030 0.9204 0.6804 0.2250 1.0000 Uiso . .
H62 H 0.6849 0.9598 0.6867 0.2250 1.0000 Uiso . .
H71 H 0.8704 1.0240 0.8094 0.2066 1.0000 Uiso . .
H72 H 0.7901 0.9018 0.8117 0.2066 1.0000 Uiso . .
H81 H 0.7212 1.0446 0.8701 0.1439 1.0000 Uiso . .
H82 H 0.6742 1.0490 0.7856 0.1439 1.0000 Uiso . .
H91 H 0.5493 0.8909 0.8468 0.2662 1.0000 Uiso . .
H92 H 0.5001 0.9786 0.8210 0.2662 1.0000 Uiso . .
H101 H 0.4191 0.8657 0.6961 0.2098 1.0000 Uiso . .
H102 H 0.3742 0.7834 0.7436 0.2098 1.0000 Uiso . .
H131 H 0.5243 0.4683 0.8685 0.0726 1.0000 Uiso . .
H132 H 0.4619 0.5268 0.8172 0.0726 1.0000 Uiso . .
H141 H 0.4869 0.5610 0.9749 0.0806 1.0000 Uiso . .
H142 H 0.3549 0.5212 0.9073 0.0806 1.0000 Uiso . .
H151 H 0.4334 0.7113 0.9905 0.0477 1.0000 Uiso . .
H152 H 0.4087 0.6952 0.9006 0.0477 1.0000 Uiso . .
H171 H 0.5548 0.9089 1.0092 0.0475 1.0000 Uiso . .
H172 H 0.6857 0.9457 0.9829 0.0475 1.0000 Uiso . .
H181 H 0.7176 0.9973 1.1288 0.0729 1.0000 Uiso . .
H182 H 0.6895 0.8672 1.1137 0.0729 1.0000 Uiso . .
H191 H 0.9184 0.9751 1.1540 0.0533 1.0000 Uiso . .
H192 H 0.9045 1.0227 1.0844 0.0533 1.0000 Uiso . .
H201 H 1.0012 0.8929 1.0590 0.0475 1.0000 Uiso . .
H202 H 0.8776 0.7977 1.0665 0.0475 1.0000 Uiso . .
H211 H 0.8378 0.8930 0.9482 0.0586 1.0000 Uiso . .
H212 H 0.8852 0.7914 0.9314 0.0586 1.0000 Uiso . .
H241 H 0.9826 0.9886 0.6457 0.0405 1.0000 Uiso . .
H242 H 1.0128 1.0921 0.6144 0.0405 1.0000 Uiso . .
H251 H 1.1737 1.0890 0.7504 0.0442 1.0000 Uiso . .
H252 H 1.0995 1.1719 0.7496 0.0442 1.0000 Uiso . .
H261 H 1.2483 1.2780 0.6955 0.0398 1.0000 Uiso . .
H262 H 1.3383 1.2646 0.7654 0.0398 1.0000 Uiso . .
H281 H 1.5282 1.1960 0.6713 0.0432 1.0000 Uiso . .
H282 H 1.5077 1.3087 0.7090 0.0432 1.0000 Uiso . .
H291 H 1.4150 1.2910 0.5723 0.0456 1.0000 Uiso . .
H292 H 1.5714 1.3393 0.6051 0.0456 1.0000 Uiso . .
H301 H 1.5057 1.2105 0.4798 0.0363 1.0000 Uiso . .
H302 H 1.5659 1.1605 0.5388 0.0363 1.0000 Uiso . .
H311 H 1.3699 1.0136 0.4438 0.0352 1.0000 Uiso . .
H312 H 1.2869 1.0861 0.4687 0.0352 1.0000 Uiso . .
H321 H 1.2643 0.9281 0.5194 0.0427 1.0000 Uiso . .
H322 H 1.4072 1.0079 0.5778 0.0427 1.0000 Uiso . .
H21 H 0.5323 0.5397 0.6757 0.1137 1.0000 Uiso . .
H22 H 0.4065 0.4811 0.6014 0.1137 1.0000 Uiso . .
H31 H 0.5923 0.5315 0.5606 0.1602 1.0000 Uiso . .
H32 H 0.5158 0.6085 0.5453 0.1602 1.0000 Uiso . .
H41 H 0.7424 0.6785 0.6696 0.0965 1.0000 Uiso . .
H42 H 0.7361 0.7234 0.5983 0.0965 1.0000 Uiso . .
H231 H 1.0874 0.9301 0.5522 0.0354 1.0000 Uiso . .
H11 H 0.3427 0.6172 0.6699 0.0860 1.0000 Uiso . .
H121 H 0.7222 0.6159 0.8581 0.0854 1.0000 Uiso . .

loop_
_atom_site_aniso_label
_atom_site_aniso_U_11
_atom_site_aniso_U_22
_atom_site_aniso_U_33
_atom_site_aniso_U_23
_atom_site_aniso_U_13
_atom_site_aniso_U_12
In1 0.0226(4) 0.0146(4) 0.0133(4) 0.0072(3) 0.0076(3) 0.0067(3)
In2 0.0198(4) 0.0145(4) 0.0137(4) 0.0071(3) 0.0077(3) 0.0059(3)
In3 0.0322(5) 0.0144(4) 0.0156(4) 0.0079(3) 0.0022(4) 0.0038(4)
In4 0.0200(4) 0.0170(4) 0.0154(4) 0.0061(3) 0.0069(3) 0.0075(3)
In5 0.0218(5) 0.0254(5) 0.0257(5) 0.0194(4) 0.0083(4) 0.0086(4)
Se6 0.0198(6) 0.0294(7) 0.0174(6) 0.0122(5) 0.0081(5) 0.0066(5)
Se7 0.0219(6) 0.0154(6) 0.0158(6) 0.0069(5) 0.0075(5) 0.0079(5)
Se8 0.0227(6) 0.0127(6) 0.0185(6) 0.0048(5) 0.0070(5) 0.0046(5)
Se9 0.0280(7) 0.0182(6) 0.0335(8) 0.0146(6) 0.0094(6) 0.0111(6)
Se10 0.0412(8) 0.0130(6) 0.0151(6) 0.0071(5) 0.0056(6) 0.0038(6)
Se11 0.0193(6) 0.0245(7) 0.0234(7) 0.0074(5) 0.0032(5) 0.0043(5)
Se12 0.0283(7) 0.0218(6) 0.0171(6) 0.0107(5) 0.0099(5) 0.0165(5)
Se13 0.0908(15) 0.0170(7) 0.0251(8) 0.0138(6) -0.0146(9) -0.0088(8)

loop_
_atom_type_symbol
_atom_type_scat_dispersion_real
_atom_type_scat_dispersion_imag
_atom_type_scat_Cromer_Mann_a1
_atom_type_scat_Cromer_Mann_b1
_atom_type_scat_Cromer_Mann_a2
_atom_type_scat_Cromer_Mann_b2
_atom_type_scat_Cromer_Mann_a3
_atom_type_scat_Cromer_Mann_b3
_atom_type_scat_Cromer_Mann_a4
_atom_type_scat_Cromer_Mann_b4
_atom_type_scat_Cromer_Mann_c
_atom_type_scat_source
C 0.0033 0.0016 2.3100 20.8439 1.0200 10.2075 1.5886 0.5687 0.8650 51.6512 0.2156 'International Tables Vol C 4.2.6.8 and 6.1.1.4'
H 0.0000 0.0000 0.4930 10.5109 0.3229 26.1257 0.1402 3.1424 0.0408 57.7998 0.0030 'International Tables Vol C 4.2.6.8 and 6.1.1.4'
N 0.0061 0.0033 12.2126 0.0057 3.1322 9.8933 2.0125 28.9975 1.1663 0.5826 -11.5290 'International Tables Vol C 4.2.6.8 and 6.1.1.4'
Se -0.0929 2.2259 17.0006 2.4098 5.8196 0.2726 3.9731 15.2372 4.3543 43.8163 2.8409 'International Tables Vol C 4.2.6.8 and 6.1.1.4'
In -0.7276 1.3100 19.1624 0.5476 18.5596 6.3776 4.2948 25.8499 2.0396 92.8029 4.9391 'International Tables Vol C 4.2.6.8 and 6.1.1.4'

loop_
_geom_angle_atom_site_label_1
_geom_angle_site_symmetry_1
_geom_angle_atom_site_label_2
_geom_angle_atom_site_label_3
_geom_angle_site_symmetry_3
_geom_angle
_geom_angle_publ_flag
C2 . N1 C11 . 122(2) yes
C2 . N1 H11 . 119.1 no
C11 . N1 H11 . 118.7 no
N1 . C2 C3 . 110(3) yes
N1 . C2 H21 . 111.6 no
C3 . C2 H21 . 108.4 no
N1 . C2 H22 . 112.0 no
C3 . C2 H22 . 107.9 no
H21 . C2 H22 . 107.0 no
C2 . C3 C4 . 111(3) yes
C2 . C3 H31 . 111.0 no
C4 . C3 H31 . 109.2 no
C2 . C3 H32 . 108.8 no
C4 . C3 H32 . 107.7 no
H31 . C3 H32 . 109.3 no
C3 . C4 N5 . 107(2) yes
C3 . C4 H41 . 110.0 no
N5 . C4 H41 . 111.3 no
C3 . C4 H42 . 110.5 no
N5 . C4 H42 . 111.4 no
H41 . C4 H42 . 106.9 no
C4 . N5 C6 . 116(3) yes
C4 . N5 C11 . 120(2) yes
C6 . N5 C11 . 124(3) yes
N5 . C6 C7 . 108(4) yes
N5 . C6 H61 . 109.6 no
C7 . C6 H61 . 107.2 no
N5 . C6 H62 . 111.6 no
C7 . C6 H62 . 111.9 no
H61 . C6 H62 . 108.4 no
C6 . C7 C8 . 100(4) yes
C6 . C7 H71 . 112.3 no
C8 . C7 H71 . 107.5 no
C6 . C7 H72 . 114.2 no
C8 . C7 H72 . 110.3 no
H71 . C7 H72 . 111.8 no
C7 . C8 C9 . 126(4) yes
C7 . C8 H81 . 108.3 no
C9 . C8 H81 . 102.6 no
C7 . C8 H82 . 107.5 no
C9 . C8 H82 . 102.8 no
H81 . C8 H82 . 108.4 no
C8 . C9 C10 . 121(5) yes
C8 . C9 H91 . 108.6 no
C10 . C9 H91 . 106.7 no
C8 . C9 H92 . 107.9 no
C10 . C9 H92 . 103.4 no
H91 . C9 H92 . 108.3 no
C9 . C10 C11 . 115(4) yes
C9 . C10 H101 . 111.7 no
C11 . C10 H101 . 109.7 no
C9 . C10 H102 . 107.3 no
C11 . C10 H102 . 106.2 no
H101 . C10 H102 . 106.3 no
C10 . C11 N1 . 115(3) yes
C10 . C11 N5 . 125(3) yes
N1 . C11 N5 . 120(2) yes
C13 . N12 C22 . 117.7(18) yes
C13 . N12 H121 . 121.2 no
C22 . N12 H121 . 121.1 no
N12 . C13 C14 . 113.7(19) yes
N12 . C13 H131 . 108.6 no
C14 . C13 H131 . 110.8 no
N12 . C13 H132 . 107.7 no
C14 . C13 H132 . 109.0 no
H131 . C13 H132 . 106.8 no
C13 . C14 C15 . 112.2(19) yes
C13 . C14 H141 . 109.0 no
C15 . C14 H141 . 108.5 no
C13 . C14 H142 . 110.4 no
C15 . C14 H142 . 109.1 no
H141 . C14 H142 . 107.6 no
C14 . C15 N16 . 114.6(16) yes
C14 . C15 H151 . 108.9 no
N16 . C15 H151 . 108.3 no
C14 . C15 H152 . 108.1 no
N16 . C15 H152 . 108.7 no
H151 . C15 H152 . 108.1 no
C15 . N16 C17 . 118.0(13) yes
C15 . N16 C22 . 121.1(14) yes
C17 . N16 C22 . 120.9(14) yes
N16 . C17 C18 . 110.5(14) yes
N16 . C17 H171 . 108.9 no
C18 . C17 H171 . 110.1 no
N16 . C17 H172 . 109.3 no
C18 . C17 H172 . 109.2 no
H171 . C17 H172 . 108.8 no
C17 . C18 C19 . 112.6(17) yes
C17 . C18 H181 . 109.8 no
C19 . C18 H181 . 110.3 no
C17 . C18 H182 . 108.9 no
C19 . C18 H182 . 108.2 no
H181 . C18 H182 . 106.8 no
C18 . C19 C20 . 119.2(16) yes
C18 . C19 H191 . 107.6 no
C20 . C19 H191 . 108.5 no
C18 . C19 H192 . 105.9 no
C20 . C19 H192 . 107.6 no
H191 . C19 H192 . 107.5 no
C19 . C20 C21 . 113.2(15) yes
C19 . C20 H201 . 109.2 no
C21 . C20 H201 . 109.2 no
C19 . C20 H202 . 108.7 no
C21 . C20 H202 . 108.8 no
H201 . C20 H202 . 107.6 no
C20 . C21 C22 . 113.3(15) yes
C20 . C21 H211 . 109.0 no
C22 . C21 H211 . 108.6 no
C20 . C21 H212 . 109.6 no
C22 . C21 H212 . 108.4 no
H211 . C21 H212 . 107.8 no
C21 . C22 N12 . 118.1(16) yes
C21 . C22 N16 . 119.4(15) yes
N12 . C22 N16 . 122.3(16) yes
C24 . N23 C33 . 123.7(12) yes
C24 . N23 H231 . 118.2 no
C33 . N23 H231 . 118.0 no
N23 . C24 C25 . 108.7(12) yes
N23 . C24 H241 . 110.4 no
C25 . C24 H241 . 110.3 no
N23 . C24 H242 . 109.8 no
C25 . C24 H242 . 109.6 no
H241 . C24 H242 . 108.1 no
C24 . C25 C26 . 111.5(13) yes
C24 . C25 H251 . 109.4 no
C26 . C25 H251 . 109.1 no
C24 . C25 H252 . 109.7 no
C26 . C25 H252 . 109.3 no
H251 . C25 H252 . 107.8 no
C25 . C26 N27 . 110.9(12) yes
C25 . C26 H261 . 109.3 no
N27 . C26 H261 . 109.2 no
C25 . C26 H262 . 110.0 no
N27 . C26 H262 . 109.3 no
H261 . C26 H262 . 108.0 no
C26 . N27 C28 . 116.0(12) yes
C26 . N27 C33 . 122.9(12) yes
C28 . N27 C33 . 120.9(12) yes
N27 . C28 C29 . 114.6(13) yes
N27 . C28 H281 . 108.3 no
C29 . C28 H281 . 108.2 no
N27 . C28 H282 . 108.7 no
C29 . C28 H282 . 108.8 no
H281 . C28 H282 . 108.1 no
C28 . C29 C30 . 115.7(14) yes
C28 . C29 H291 . 107.7 no
C30 . C29 H291 . 108.1 no
C28 . C29 H292 . 108.2 no
C30 . C29 H292 . 108.5 no
H291 . C29 H292 . 108.5 no
C29 . C30 C31 . 114.3(13) yes
C29 . C30 H301 . 109.2 no
C31 . C30 H301 . 108.6 no
C29 . C30 H302 . 108.6 no
C31 . C30 H302 . 107.9 no
H301 . C30 H302 . 108.0 no
C30 . C31 C32 . 114.6(12) yes
C30 . C31 H311 . 108.9 no
C32 . C31 H311 . 108.8 no
C30 . C31 H312 . 108.0 no
C32 . C31 H312 . 107.9 no
H311 . C31 H312 . 108.4 no
C31 . C32 C33 . 113.3(13) yes
C31 . C32 H321 . 108.7 no
C33 . C32 H321 . 109.0 no
C31 . C32 H322 . 108.2 no
C33 . C32 H322 . 109.2 no
H321 . C32 H322 . 108.2 no
C32 . C33 N23 . 116.4(13) yes
C32 . C33 N27 . 122.7(13) yes
N23 . C33 N27 . 120.8(13) yes
Se7 2_767 In1 Se6 . 96.85(5) yes
Se7 2_767 In1 Se7 . 94.94(4) yes
Se6 . In1 Se7 . 111.32(5) yes
Se7 2_767 In1 Se10 . 123.25(6) yes
Se6 . In1 Se10 . 109.20(5) yes
Se7 . In1 Se10 . 118.83(5) yes
Se7 2_766 In2 Se6 1_554 96.77(5) yes
Se7 2_766 In2 Se9 2_766 119.59(5) yes
Se6 1_554 In2 Se9 2_766 108.03(6) yes
Se7 2_766 In2 In4 . 100.33(4) yes
Se6 1_554 In2 In4 . 156.98(4) yes
Se9 2_766 In2 In4 . 76.53(4) yes
Se7 2_766 In2 Se8 . 106.96(5) yes
Se6 1_554 In2 Se8 . 116.66(5) yes
Se9 2_766 In2 Se8 . 108.89(5) yes
In4 . In2 Se8 . 43.13(3) yes
Se9 . In3 Se10 . 110.63(6) yes
Se9 . In3 Se11 . 109.45(5) yes
Se10 . In3 Se11 . 111.40(6) yes
Se9 . In3 Se13 . 107.71(7) yes
Se10 . In3 Se13 . 109.36(6) yes
Se11 . In3 Se13 . 108.19(7) yes
In2 . In4 Se16 2_766 107.17(5) yes
In2 . In4 Se14 2_766 89.02(12) yes
Se16 2_766 In4 Se14 2_766 18.54(11) yes
In2 . In4 Se11 2_766 79.17(4) yes
Se16 2_766 In4 Se11 2_766 116.36(6) yes
Se14 2_766 In4 Se11 2_766 110.00(12) yes
In2 . In4 Se8 . 43.19(3) yes
Se16 2_766 In4 Se8 . 112.12(6) yes
Se14 2_766 In4 Se8 . 101.59(12) yes
Se11 2_766 In4 Se8 . 112.79(5) yes
In2 . In4 Se12 . 152.90(4) yes
Se16 2_766 In4 Se12 . 94.22(6) yes
Se14 2_766 In4 Se12 . 112.70(12) yes
Se11 2_766 In4 Se12 . 106.41(5) yes
Se8 . In4 Se12 . 113.44(5) yes
Se16 2_766 In5 Se14 2_766 5.40(9) yes
Se16 2_766 In5 Se12 . 94.01(6) yes
Se14 2_766 In5 Se12 . 88.89(9) yes
Se16 2_766 In5 Se13 . 128.34(8) yes
Se14 2_766 In5 Se13 . 131.98(10) yes
Se12 . In5 Se13 . 106.73(6) yes
Se16 2_766 In5 Se14 . 105.72(12) yes
Se14 2_766 In5 Se14 . 106.44(12) yes
Se12 . In5 Se14 . 114.85(12) yes
Se13 . In5 Se14 . 107.10(12) yes
Se16 2_766 In5 Se15 . 37.20(12) yes
Se14 2_766 In5 Se15 . 41.35(14) yes
Se12 . In5 Se15 . 110.45(12) yes
Se13 . In5 Se15 . 91.21(13) yes
Se14 . In5 Se15 . 122.57(16) yes
Se16 2_766 In5 Se16 . 88.75(6) yes
Se14 2_766 In5 Se16 . 88.85(9) yes
Se12 . In5 Se16 . 109.94(6) yes
Se13 . In5 Se16 . 124.65(6) yes
Se14 . In5 Se16 . 18.45(11) yes
Se15 . In5 Se16 . 112.27(13) yes
In2 1_556 Se6 In1 . 84.71(5) yes
In1 2_767 Se7 In2 2_766 80.80(4) yes
In1 2_767 Se7 In1 . 85.06(4) yes
In2 2_766 Se7 In1 . 104.18(5) yes
In2 . Se8 In4 . 93.69(5) yes
In3 . Se9 In2 2_766 97.24(6) yes
In3 . Se10 In1 . 102.80(5) yes
In3 . Se11 In4 2_766 98.59(6) yes
In4 . Se12 In5 . 88.12(5) yes
In3 . Se13 In5 . 100.52(6) yes
Se15 2_766 Se14 In5 . 98.3(2) yes
Se15 2_766 Se14 In4 2_766 100.2(2) yes
In5 . Se14 In4 2_766 100.06(17) yes
Se15 2_766 Se14 In5 2_766 44.57(15) yes
In5 . Se14 In5 2_766 73.56(12) yes
In4 2_766 Se14 In5 2_766 69.07(12) yes
Se14 2_766 Se15 In5 . 94.1(2) yes
Se14 2_766 Se15 Se16 2_766 15.86(14) yes
In5 . Se15 Se16 2_766 79.2(2) yes
In5 2_766 Se16 In4 2_766 82.27(6) yes
In5 2_766 Se16 In5 . 91.25(6) yes
In4 2_766 Se16 In5 . 101.25(6) yes
In5 2_766 Se16 Se15 2_766 63.61(18) yes
In4 2_766 Se16 Se15 2_766 119.01(19) yes
In5 . Se16 Se15 2_766 126.64(19) yes

loop_
_geom_bond_atom_site_label_1
_geom_bond_atom_site_label_2
_geom_bond_site_symmetry_2
_geom_bond_distance
_geom_bond_publ_flag
N1 C2 . 1.40(3) yes
N1 C11 . 1.34(3) yes
N1 H11 . 0.972 no
C2 C3 . 1.443(10) yes
C2 H21 . 0.963 no
C2 H22 . 0.967 no
C3 C4 . 1.442(10) yes
C3 H31 . 0.950 no
C3 H32 . 0.952 no
C4 N5 . 1.61(3) yes
C4 H41 . 0.965 no
C4 H42 . 0.966 no
N5 C6 . 1.504(19) yes
N5 C11 . 1.30(3) yes
C6 C7 . 1.482(19) yes
C6 H61 . 0.973 no
C6 H62 . 0.939 no
C7 C8 . 1.445(10) yes
C7 H71 . 0.957 no
C7 H72 . 0.916 no
C8 C9 . 1.456(10) yes
C8 H81 . 0.945 no
C8 H82 . 0.968 no
C9 C10 . 1.505(19) yes
C9 H91 . 0.935 no
C9 H92 . 0.978 no
C10 C11 . 1.508(19) yes
C10 H101 . 0.935 no
C10 H102 . 1.003 no
N12 C13 . 1.55(3) yes
N12 C22 . 1.33(2) yes
N12 H121 . 0.971 no
C13 C14 . 1.41(3) yes
C13 H131 . 0.957 no
C13 H132 . 0.975 no
C14 C15 . 1.43(3) yes
C14 H141 . 0.962 no
C14 H142 . 0.960 no
C15 N16 . 1.44(2) yes
C15 H151 . 0.960 no
C15 H152 . 0.956 no
N16 C17 . 1.50(2) yes
N16 C22 . 1.30(2) yes
C17 C18 . 1.55(3) yes
C17 H171 . 0.958 no
C17 H172 . 0.949 no
C18 C19 . 1.50(3) yes
C18 H181 . 0.959 no
C18 H182 . 0.973 no
C19 C20 . 1.47(2) yes
C19 H191 . 0.961 no
C19 H192 . 0.962 no
C20 C21 . 1.52(2) yes
C20 H201 . 0.963 no
C20 H202 . 0.959 no
C21 C22 . 1.51(2) yes
C21 H211 . 0.956 no
C21 H212 . 0.964 no
N23 C24 . 1.48(2) yes
N23 C33 . 1.333(19) yes
N23 H231 . 0.959 no
C24 C25 . 1.49(2) yes
C24 H241 . 0.956 no
C24 H242 . 0.961 no
C25 C26 . 1.53(2) yes
C25 H251 . 0.956 no
C25 H252 . 0.964 no
C26 N27 . 1.458(19) yes
C26 H261 . 0.960 no
C26 H262 . 0.957 no
N27 C28 . 1.480(19) yes
N27 C33 . 1.323(18) yes
C28 C29 . 1.52(2) yes
C28 H281 . 0.959 no
C28 H282 . 0.958 no
C29 C30 . 1.48(2) yes
C29 H291 . 0.953 no
C29 H292 . 0.958 no
C30 C31 . 1.55(2) yes
C30 H301 . 0.957 no
C30 H302 . 0.960 no
C31 C32 . 1.52(2) yes
C31 H311 . 0.956 no
C31 H312 . 0.957 no
C32 C33 . 1.47(2) yes
C32 H321 . 0.958 no
C32 H322 . 0.957 no
In1 Se7 2_767 2.6763(15) yes
In1 Se6 . 2.5658(16) yes
In1 Se7 . 2.6321(15) yes
In1 Se10 . 2.5290(15) yes
In2 Se7 2_766 2.6691(15) yes
In2 Se6 1_554 2.5765(15) yes
In2 Se9 2_766 2.5528(15) yes
In2 In4 . 3.7298(12) yes
In2 Se8 . 2.5579(15) yes
In3 Se9 . 2.5558(17) yes
In3 Se10 . 2.5729(16) yes
In3 Se11 . 2.5650(18) yes
In3 Se13 . 2.5820(17) yes
In4 Se16 2_766 2.713(2) yes
In4 Se14 2_766 2.630(5) yes
In4 Se11 2_766 2.5438(16) yes
In4 Se8 . 2.5550(15) yes
In4 Se12 . 2.5927(15) yes
In5 Se16 2_766 2.744(2) yes
In5 Se14 2_766 3.557(6) yes
In5 Se12 . 2.5697(15) yes
In5 Se13 . 2.512(2) yes
In5 Se14 . 2.733(5) yes
In5 Se15 . 2.503(5) yes
In5 Se16 . 2.6036(19) yes
Se14 Se15 2_766 2.356(7) yes
Se15 Se16 2_766 1.689(5) yes
